data_7201984
loop_
_publ_author_name
'Lu, Enxian'
'Rodr\'iguez-Hornedo, Na\'ir'
'Suryanarayanan, Raj'

_publ_section_title
;
 A rapid thermal method for cocrystal screening
;
_journal_issue 6
_journal_name_full CrystEngComm
_journal_page_first 665
_journal_paper_doi 10.1039/b801713c
_journal_volume 10
_journal_year 2008
_chemical_formula_moiety 'C15 H12 N2 O, 0.5(C4 H6 O4)'
_chemical_formula_sum 'C17 H15 N2 O3'
_chemical_formula_weight 295.31
_chemical_name_common cbzsua
_chemical_name_systematic
;
?
;
_space_group_IT_number 13
_symmetry_cell_setting monoclinic
_symmetry_space_group_name_Hall '-P 2yac'
_symmetry_space_group_name_H-M 'P 1 2/n 1'
_atom_sites_solution_hydrogens geom
_atom_sites_solution_primary direct
_atom_sites_solution_secondary difmap
_audit_creation_method SHELXL-97
_cell_angle_alpha 90.00
_cell_angle_beta 118.505(2)
_cell_angle_gamma 90.00
_cell_formula_units_Z 4
_cell_length_a 17.536(2)
_cell_length_b 5.1229(7)
_cell_length_c 18.308(2)
_cell_measurement_reflns_used 2295
_cell_measurement_temperature 173(2)
_cell_measurement_theta_max 24.96
_cell_measurement_theta_min 2.22
_cell_volume 1445.3(3)
_computing_cell_refinement 'SAINT, Bruker'
_computing_data_collection 'SMART, Bruker'
_computing_data_reduction 'SAINT, Bruker'
_computing_molecular_graphics 'SHELXTL, Bruker'
_computing_publication_material 'Bruker SHELXTL'
_computing_structure_refinement 'SHELXL-97 (Sheldrick, 1997)'
_computing_structure_solution 'SHELXS-97 (Sheldrick, 1990)'
_diffrn_ambient_temperature 173(2)
_diffrn_measured_fraction_theta_full 0.997
_diffrn_measured_fraction_theta_max 0.997
_diffrn_measurement_device_type 'Siemens SMART Platform CCD'
_diffrn_measurement_method 'area detector, omega scans per phi'
_diffrn_radiation_monochromator graphite
_diffrn_radiation_source 'normal-focus sealed tube'
_diffrn_radiation_type MoK\a
_diffrn_radiation_wavelength 0.71073
_diffrn_reflns_av_R_equivalents 0.0277
_diffrn_reflns_av_sigmaI/netI 0.0233
_diffrn_reflns_limit_h_max 20
_diffrn_reflns_limit_h_min -20
_diffrn_reflns_limit_k_max 6
_diffrn_reflns_limit_k_min -6
_diffrn_reflns_limit_l_max 21
_diffrn_reflns_limit_l_min -21
_diffrn_reflns_number 10666
_diffrn_reflns_theta_full 25.06
_diffrn_reflns_theta_max 25.06
_diffrn_reflns_theta_min 1.32
_exptl_absorpt_coefficient_mu 0.095
_exptl_absorpt_correction_T_max 0.9887
_exptl_absorpt_correction_T_min 0.9543
_exptl_absorpt_correction_type multi-scan
_exptl_absorpt_process_details 'SADABS, R. Blessing, 1995'
_exptl_crystal_colour colorless
_exptl_crystal_density_diffrn 1.357
_exptl_crystal_density_method 'not measured'
_exptl_crystal_description plate
_exptl_crystal_F_000 620
_exptl_crystal_size_max 0.50
_exptl_crystal_size_mid 0.38
_exptl_crystal_size_min 0.12
_refine_diff_density_max 0.160
_refine_diff_density_min -0.183
_refine_diff_density_rms 0.034
_refine_ls_extinction_method none
_refine_ls_goodness_of_fit_ref 1.009
_refine_ls_hydrogen_treatment mixed
_refine_ls_matrix_type full
_refine_ls_number_parameters 202
_refine_ls_number_reflns 2544
_refine_ls_number_restraints 0
_refine_ls_restrained_S_all 1.009
_refine_ls_R_factor_all 0.0470
_refine_ls_R_factor_gt 0.0342
_refine_ls_shift/su_max 0.001
_refine_ls_shift/su_mean 0.000
_refine_ls_structure_factor_coef Fsqd
_refine_ls_weighting_details 'calc w=1/[\s^2^(Fo^2^)+(0.0448P)^2^+0.3898P] where P=(Fo^2^+2Fc^2^)/3'
_refine_ls_weighting_scheme calc
_refine_ls_wR_factor_gt 0.0821
_refine_ls_wR_factor_ref 0.0880
_reflns_number_gt 2077
_reflns_number_total 2544
_reflns_threshold_expression >2sigma(I)
_cod_data_source_file b801713c.txt
_cod_data_source_block CBZ-SUA
_cod_depositor_comments
;
The following automatic conversions were performed:
'_symmetry_cell_setting' value 'Monoclinic' changed to 'monoclinic'
according to '/home/saulius/struct/CIF-dictionaries/cif_core.dic'
dictionary named 'cif_core.dic' version 2.4.1 from 2010-06-29.

Automatic conversion script
Id: cif_fix_enum 1527 2010-12-29 10:47:43Z saulius 
;
_cod_original_sg_symbol_H-M P2/n
_cod_database_code 7201984

loop_
_symmetry_equiv_pos_as_xyz
'x, y, z'
'-x+1/2, y, -z+1/2'
'-x, -y, -z'
'x-1/2, -y, z-1/2'

loop_
_atom_site_label
_atom_site_type_symbol
_atom_site_fract_x
_atom_site_fract_y
_atom_site_fract_z
_atom_site_U_iso_or_equiv
_atom_site_adp_type
_atom_site_occupancy
_atom_site_symmetry_multiplicity
_atom_site_calc_flag
_atom_site_refinement_flags
_atom_site_disorder_assembly
_atom_site_disorder_group
O1 O 0.72087(6) 0.1726(2) 0.55310(6) 0.0304(3) Uani 1 1 d . . .
O2 O 0.39456(7) 0.3960(2) 0.39430(7) 0.0443(3) Uani 1 1 d . . .
O3 O 0.25267(6) 0.4689(2) 0.34061(6) 0.0325(3) Uani 1 1 d . . .
H3O H 0.2719(10) 0.603(3) 0.3859(10) 0.039 Uiso 1 1 d . . .
N1 N 0.57482(8) 0.2001(3) 0.47715(7) 0.0337(3) Uani 1 1 d . . .
H1A H 0.5709 0.2861 0.5168 0.040 Uiso 1 1 calc R . .
H1B H 0.5277 0.1637 0.4305 0.040 Uiso 1 1 calc R . .
N2 N 0.65626(7) -0.0102(2) 0.42531(7) 0.0265(3) Uani 1 1 d . . .
C1 C 0.65240(9) 0.1248(3) 0.48780(8) 0.0256(3) Uani 1 1 d . . .
C2 C 0.73953(9) -0.0769(3) 0.43296(8) 0.0264(3) Uani 1 1 d . . .
C3 C 0.78725(9) -0.2792(3) 0.48501(9) 0.0314(4) Uani 1 1 d . . .
H3A H 0.7648 -0.3739 0.5151 0.038 Uiso 1 1 calc R . .
C4 C 0.86749(9) -0.3432(3) 0.49315(9) 0.0360(4) Uani 1 1 d . . .
H4A H 0.9002 -0.4821 0.5287 0.043 Uiso 1 1 calc R . .
C5 C 0.90008(10) -0.2041(3) 0.44925(10) 0.0397(4) Uani 1 1 d . . .
H5A H 0.9551 -0.2480 0.4545 0.048 Uiso 1 1 calc R . .
C6 C 0.85268(10) -0.0019(3) 0.39796(10) 0.0373(4) Uani 1 1 d . . .
H6A H 0.8761 0.0936 0.3688 0.045 Uiso 1 1 calc R . .
C7 C 0.77073(9) 0.0661(3) 0.38788(9) 0.0291(3) Uani 1 1 d . . .
C8 C 0.72216(10) 0.2803(3) 0.33206(9) 0.0308(3) Uani 1 1 d . . .
H8A H 0.7556 0.4208 0.3285 0.037 Uiso 1 1 calc R . .
C9 C 0.63607(10) 0.3005(3) 0.28553(9) 0.0314(4) Uani 1 1 d . . .
H9A H 0.6147 0.4558 0.2538 0.038 Uiso 1 1 calc R . .
C10 C 0.57153(9) 0.1075(3) 0.27865(9) 0.0286(3) Uani 1 1 d . . .
C11 C 0.49664(9) 0.0692(3) 0.20205(9) 0.0361(4) Uani 1 1 d . . .
H11A H 0.4868 0.1774 0.1562 0.043 Uiso 1 1 calc R . .
C12 C 0.43707(9) -0.1219(3) 0.19184(10) 0.0394(4) Uani 1 1 d . . .
H12A H 0.3872 -0.1454 0.1393 0.047 Uiso 1 1 calc R . .
C13 C 0.44985(9) -0.2799(3) 0.25821(10) 0.0373(4) Uani 1 1 d . . .
H13A H 0.4090 -0.4128 0.2510 0.045 Uiso 1 1 calc R . .
C14 C 0.52210(9) -0.2438(3) 0.33496(9) 0.0328(4) Uani 1 1 d . . .
H14A H 0.5307 -0.3507 0.3807 0.039 Uiso 1 1 calc R . .
C15 C 0.58201(9) -0.0506(3) 0.34499(8) 0.0270(3) Uani 1 1 d . . .
C16 C 0.31985(9) 0.3407(3) 0.34505(9) 0.0288(3) Uani 1 1 d . . .
C17 C 0.29647(9) 0.1185(3) 0.28489(9) 0.0327(4) Uani 1 1 d . . .
H17A H 0.3071 -0.0472 0.3161 0.039 Uiso 1 1 calc R . .
H17B H 0.3358 0.1221 0.2601 0.039 Uiso 1 1 calc R . .

loop_
_atom_site_aniso_label
_atom_site_aniso_U_11
_atom_site_aniso_U_22
_atom_site_aniso_U_33
_atom_site_aniso_U_23
_atom_site_aniso_U_13
_atom_site_aniso_U_12
O1 0.0226(5) 0.0404(6) 0.0225(5) -0.0029(4) 0.0061(5) 0.0039(4)
O2 0.0254(6) 0.0577(8) 0.0425(7) -0.0072(6) 0.0103(5) 0.0064(5)
O3 0.0253(6) 0.0376(6) 0.0317(6) -0.0049(5) 0.0112(5) 0.0046(5)
N1 0.0239(7) 0.0481(8) 0.0268(7) -0.0040(6) 0.0101(5) 0.0044(6)
N2 0.0187(6) 0.0361(7) 0.0216(6) -0.0017(5) 0.0071(5) -0.0001(5)
C1 0.0235(8) 0.0290(8) 0.0226(7) 0.0038(6) 0.0098(6) 0.0004(6)
C2 0.0196(7) 0.0327(8) 0.0234(7) -0.0074(6) 0.0075(6) -0.0026(6)
C3 0.0274(8) 0.0347(9) 0.0267(8) -0.0022(7) 0.0085(7) -0.0021(6)
C4 0.0270(8) 0.0375(9) 0.0329(8) -0.0040(7) 0.0057(7) 0.0056(7)
C5 0.0227(8) 0.0512(11) 0.0408(9) -0.0094(8) 0.0116(7) 0.0013(7)
C6 0.0273(8) 0.0491(10) 0.0371(9) -0.0042(8) 0.0168(7) -0.0047(7)
C7 0.0236(8) 0.0352(8) 0.0261(8) -0.0065(6) 0.0099(6) -0.0046(6)
C8 0.0317(8) 0.0330(8) 0.0292(8) -0.0022(7) 0.0156(7) -0.0060(6)
C9 0.0344(9) 0.0327(8) 0.0259(8) 0.0019(6) 0.0133(7) 0.0015(7)
C10 0.0230(7) 0.0346(8) 0.0253(8) -0.0027(6) 0.0092(6) 0.0042(6)
C11 0.0262(8) 0.0509(10) 0.0254(8) -0.0006(7) 0.0077(7) 0.0067(7)
C12 0.0210(8) 0.0582(11) 0.0302(9) -0.0137(8) 0.0050(7) 0.0015(7)
C13 0.0218(8) 0.0412(9) 0.0446(10) -0.0130(8) 0.0123(7) -0.0041(7)
C14 0.0241(8) 0.0361(9) 0.0368(9) -0.0015(7) 0.0135(7) 0.0005(6)
C15 0.0192(7) 0.0335(8) 0.0252(7) -0.0045(6) 0.0081(6) 0.0019(6)
C16 0.0268(8) 0.0330(8) 0.0281(8) 0.0075(6) 0.0143(7) 0.0060(6)
C17 0.0400(9) 0.0280(8) 0.0352(8) 0.0049(7) 0.0221(7) 0.0063(7)

loop_
_atom_type_symbol
_atom_type_description
_atom_type_scat_dispersion_real
_atom_type_scat_dispersion_imag
_atom_type_scat_source
C C 0.0033 0.0016 'International Tables Vol C Tables 4.2.6.8 and 6.1.1.4'
H H 0.0000 0.0000 'International Tables Vol C Tables 4.2.6.8 and 6.1.1.4'
N N 0.0061 0.0033 'International Tables Vol C Tables 4.2.6.8 and 6.1.1.4'
O O 0.0106 0.0060 'International Tables Vol C Tables 4.2.6.8 and 6.1.1.4'

loop_
_geom_angle_atom_site_label_1
_geom_angle_atom_site_label_2
_geom_angle_atom_site_label_3
_geom_angle
_geom_angle_site_symmetry_1
_geom_angle_site_symmetry_3
_geom_angle_publ_flag
C16 O3 H3O 110.6(9) . . ?
C1 N1 H1A 120.0 . . ?
C1 N1 H1B 120.0 . . ?
H1A N1 H1B 120.0 . . ?
C1 N2 C2 119.48(11) . . ?
C1 N2 C15 123.10(11) . . ?
C2 N2 C15 116.49(11) . . ?
O1 C1 N1 122.00(13) . . ?
O1 C1 N2 119.44(12) . . ?
N1 C1 N2 118.56(12) . . ?
C3 C2 C7 121.37(13) . . ?
C3 C2 N2 119.73(13) . . ?
C7 C2 N2 118.89(13) . . ?
C4 C3 C2 120.08(14) . . ?
C4 C3 H3A 120.0 . . ?
C2 C3 H3A 120.0 . . ?
C3 C4 C5 119.73(15) . . ?
C3 C4 H4A 120.1 . . ?
C5 C4 H4A 120.1 . . ?
C6 C5 C4 120.02(14) . . ?
C6 C5 H5A 120.0 . . ?
C4 C5 H5A 120.0 . . ?
C5 C6 C7 121.54(15) . . ?
C5 C6 H6A 119.2 . . ?
C7 C6 H6A 119.2 . . ?
C2 C7 C6 117.24(14) . . ?
C2 C7 C8 122.99(13) . . ?
C6 C7 C8 119.76(14) . . ?
C9 C8 C7 127.36(14) . . ?
C9 C8 H8A 116.3 . . ?
C7 C8 H8A 116.3 . . ?
C8 C9 C10 126.47(14) . . ?
C8 C9 H9A 116.8 . . ?
C10 C9 H9A 116.8 . . ?
C15 C10 C11 117.33(14) . . ?
C15 C10 C9 122.81(13) . . ?
C11 C10 C9 119.82(14) . . ?
C12 C11 C10 121.48(15) . . ?
C12 C11 H11A 119.3 . . ?
C10 C11 H11A 119.3 . . ?
C11 C12 C13 120.07(14) . . ?
C11 C12 H12A 120.0 . . ?
C13 C12 H12A 120.0 . . ?
C14 C13 C12 119.90(15) . . ?
C14 C13 H13A 120.0 . . ?
C12 C13 H13A 120.0 . . ?
C13 C14 C15 119.83(15) . . ?
C13 C14 H14A 120.1 . . ?
C15 C14 H14A 120.1 . . ?
C14 C15 C10 121.36(13) . . ?
C14 C15 N2 119.70(13) . . ?
C10 C15 N2 118.94(12) . . ?
O2 C16 O3 122.99(14) . . ?
O2 C16 C17 122.78(13) . . ?
O3 C16 C17 114.23(13) . . ?
C16 C17 C17 115.22(11) . 2 ?
C16 C17 H17A 108.5 . . ?
C17 C17 H17A 108.5 2 . ?
C16 C17 H17B 108.5 . . ?
C17 C17 H17B 108.5 2 . ?
H17A C17 H17B 107.5 . . ?

loop_
_geom_bond_atom_site_label_1
_geom_bond_atom_site_label_2
_geom_bond_distance
_geom_bond_site_symmetry_2
_geom_bond_publ_flag
O1 C1 1.2493(16) . ?
O2 C16 1.2175(17) . ?
O3 C16 1.3169(17) . ?
O3 H3O 1.003(17) . ?
N1 C1 1.3357(17) . ?
N1 H1A 0.8800 . ?
N1 H1B 0.8800 . ?
N2 C1 1.3660(18) . ?
N2 C2 1.4399(17) . ?
N2 C15 1.4399(17) . ?
C2 C3 1.386(2) . ?
C2 C7 1.396(2) . ?
C3 C4 1.382(2) . ?
C3 H3A 0.9500 . ?
C4 C5 1.385(2) . ?
C4 H4A 0.9500 . ?
C5 C6 1.379(2) . ?
C5 H5A 0.9500 . ?
C6 C7 1.403(2) . ?
C6 H6A 0.9500 . ?
C7 C8 1.464(2) . ?
C8 C9 1.337(2) . ?
C8 H8A 0.9500 . ?
C9 C10 1.462(2) . ?
C9 H9A 0.9500 . ?
C10 C15 1.397(2) . ?
C10 C11 1.404(2) . ?
C11 C12 1.378(2) . ?
C11 H11A 0.9500 . ?
C12 C13 1.386(2) . ?
C12 H12A 0.9500 . ?
C13 C14 1.384(2) . ?
C13 H13A 0.9500 . ?
C14 C15 1.390(2) . ?
C14 H14A 0.9500 . ?
C16 C17 1.499(2) . ?
C17 C17 1.517(3) 2 ?
C17 H17A 0.9900 . ?
C17 H17B 0.9900 . ?

loop_
_geom_hbond_atom_site_label_D
_geom_hbond_atom_site_label_H
_geom_hbond_atom_site_label_A
_geom_hbond_distance_DH
_geom_hbond_distance_HA
_geom_hbond_distance_DA
_geom_hbond_angle_DHA
_geom_hbond_site_symmetry_A
O3 H3O O1 1.003(17) 1.566(17) 2.5522(14) 166.7(14) 3_666
N1 H1A O2 0.88 2.17 2.9837(17) 152.7 3_666
N1 H1B O2 0.88 2.41 2.9536(16) 119.9 .

loop_
_geom_torsion_atom_site_label_1
_geom_torsion_atom_site_label_2
_geom_torsion_atom_site_label_3
_geom_torsion_atom_site_label_4
_geom_torsion
_geom_torsion_site_symmetry_1
_geom_torsion_site_symmetry_2
_geom_torsion_site_symmetry_3
_geom_torsion_site_symmetry_4
_geom_torsion_publ_flag
C2 N2 C1 O1 -4.9(2) . . . . ?
C15 N2 C1 O1 -173.47(13) . . . . ?
C2 N2 C1 N1 175.59(13) . . . . ?
C15 N2 C1 N1 7.0(2) . . . . ?
C1 N2 C2 C3 75.72(17) . . . . ?
C15 N2 C2 C3 -114.99(15) . . . . ?
C1 N2 C2 C7 -103.80(15) . . . . ?
C15 N2 C2 C7 65.48(17) . . . . ?
C7 C2 C3 C4 0.0(2) . . . . ?
N2 C2 C3 C4 -179.54(13) . . . . ?
C2 C3 C4 C5 0.2(2) . . . . ?
C3 C4 C5 C6 0.3(2) . . . . ?
C4 C5 C6 C7 -0.9(2) . . . . ?
C3 C2 C7 C6 -0.5(2) . . . . ?
N2 C2 C7 C6 179.00(13) . . . . ?
C3 C2 C7 C8 179.75(13) . . . . ?
N2 C2 C7 C8 -0.7(2) . . . . ?
C5 C6 C7 C2 1.0(2) . . . . ?
C5 C6 C7 C8 -179.30(14) . . . . ?
C2 C7 C8 C9 -33.6(2) . . . . ?
C6 C7 C8 C9 146.62(16) . . . . ?
C7 C8 C9 C10 -1.9(2) . . . . ?
C8 C9 C10 C15 33.9(2) . . . . ?
C8 C9 C10 C11 -143.83(15) . . . . ?
C15 C10 C11 C12 -1.9(2) . . . . ?
C9 C10 C11 C12 175.91(14) . . . . ?
C10 C11 C12 C13 0.7(2) . . . . ?
C11 C12 C13 C14 0.6(2) . . . . ?
C12 C13 C14 C15 -0.6(2) . . . . ?
C13 C14 C15 C10 -0.8(2) . . . . ?
C13 C14 C15 N2 178.81(13) . . . . ?
C11 C10 C15 C14 2.0(2) . . . . ?
C9 C10 C15 C14 -175.79(14) . . . . ?
C11 C10 C15 N2 -177.60(12) . . . . ?
C9 C10 C15 N2 4.6(2) . . . . ?
C1 N2 C15 C14 -79.23(18) . . . . ?
C2 N2 C15 C14 111.91(15) . . . . ?
C1 N2 C15 C10 100.36(16) . . . . ?
C2 N2 C15 C10 -68.50(17) . . . . ?
O2 C16 C17 C17 -165.68(15) . . . 2 ?
O3 C16 C17 C17 15.00(19) . . . 2 ?
